data_1569202
loop_
_publ_author_name
'Zhang, Yuan'
'Ourri, Benjamin'
'Skowron, Pierre-Thomas'
'Jeamet, Emeric'
'Chetot, Titouan'
'Duchamp, Christian'
'Belenguer, Ana M.'
'Vanthuyne, Nicolas'
'Cala, Olivier'
'Dumont, Elise'
'Mandal, Pradeep K.'
'Huc, Ivan'
'Perret, Florent'
'Vial, Laurent'
'Leclaire, Julien'

_publ_section_title
;
 Self-assembly of achiral building blocks into chiral cyclophanes using
 non-directional interactions.
;
_journal_issue 26
_journal_name_full 'Chemical science'
_journal_page_first 7126
_journal_page_last 7135
_journal_paper_doi 10.1039/d3sc01235b
_journal_volume 14
_journal_year 2023
_chemical_formula_moiety 'C32 H15 O16 S8, 1.75(H2 O), C5 H14 N2'
_chemical_formula_sum 'C37 H32.5 N2 O17.75 S8'
_chemical_formula_weight 1045.63
_chemical_name_common dyn[4]arene
_chemical_properties_physical Air-sensitive,Moisture-sensitive,Heat-sensitive
_space_group_crystal_system monoclinic
_space_group_IT_number 7
_space_group_name_Hall 'P -2yc'
_space_group_name_H-M_alt 'P 1 c 1'
_atom_sites_solution_hydrogens mixed
_audit_creation_date 2020-05-28
_audit_creation_method
;
Olex2 1.3
(compiled 2020.01.31 svn.r88ba2a32 for OlexSys, GUI svn.r6032)
;
_audit_update_record
;
2020-06-12 deposited with the CCDC.	2023-05-24 downloaded from the CCDC.
;
_cell_angle_alpha 90
_cell_angle_beta 98.589(14)
_cell_angle_gamma 90
_cell_formula_units_Z 2
_cell_length_a 10.7495(18)
_cell_length_b 11.9064(17)
_cell_length_c 19.424(3)
_cell_measurement_reflns_used 12839
_cell_measurement_temperature 150(2)
_cell_measurement_theta_max 51.24
_cell_measurement_theta_min 2.30
_cell_volume 2458.2(7)
_computing_cell_refinement 'CrysAlisPro 1.171.38.43 (Rigaku OD, 2015)'
_computing_data_collection 'CrysAlisPro 1.171.38.43 (Rigaku OD, 2015)'
_computing_data_reduction 'CrysAlisPro 1.171.38.43 (Rigaku OD, 2015)'
_computing_molecular_graphics 'Olex2 1.3 (Dolomanov et al., 2009)'
_computing_publication_material 'Olex2 1.3 (Dolomanov et al., 2009)'
_computing_structure_refinement 'SHELXL 2018/3 (Sheldrick, 2015)'
_computing_structure_solution 'SHELXT 2018/2 (Sheldrick, 2018)'
_diffrn_ambient_temperature 150(2)
_diffrn_measured_fraction_theta_full 0.991
_diffrn_measured_fraction_theta_max 0.991
_diffrn_measurement_device_type 'Rigaku PILATUS 200K'
_diffrn_measurement_method \w-scans
_diffrn_radiation_type CuK\a
_diffrn_radiation_wavelength 1.54184
_diffrn_reflns_av_R_equivalents 0.0775
_diffrn_reflns_av_unetI/netI 0.1149
_diffrn_reflns_Laue_measured_fraction_full 0.991
_diffrn_reflns_Laue_measured_fraction_max 0.991
_diffrn_reflns_limit_h_max 10
_diffrn_reflns_limit_h_min -10
_diffrn_reflns_limit_k_max 12
_diffrn_reflns_limit_k_min -12
_diffrn_reflns_limit_l_max 19
_diffrn_reflns_limit_l_min -19
_diffrn_reflns_number 12376
_diffrn_reflns_point_group_measured_fraction_full 0.955
_diffrn_reflns_point_group_measured_fraction_max 0.955
_diffrn_reflns_theta_full 51.238
_diffrn_reflns_theta_max 51.238
_diffrn_reflns_theta_min 3.712
_exptl_absorpt_coefficient_mu 3.906
_exptl_absorpt_correction_T_max 1.000
_exptl_absorpt_correction_T_min 0.743
_exptl_absorpt_correction_type empirical
_exptl_absorpt_process_details
;
CrysAlisPro 1.171.38.43 (Rigaku Oxford Diffraction, 2015)
Empirical absorption correction using spherical harmonics,
 implemented in SCALE3 ABSPACK scaling algorithm.
;
_exptl_crystal_colour colorless
_exptl_crystal_density_diffrn 1.413
_exptl_crystal_description prism
_exptl_crystal_F_000 1077
_exptl_crystal_recrystallization_method 'hanging drop vapor diffusion'
_exptl_crystal_size_max 0.07
_exptl_crystal_size_mid 0.03
_exptl_crystal_size_min 0.03
_refine_diff_density_max 0.435
_refine_diff_density_min -0.367
_refine_diff_density_rms 0.095
_refine_ls_abs_structure_details
;
 Flack x determined using 955 quotients [(I+)-(I-)]/[(I+)+(I-)]
 (Parsons, Flack and Wagner, Acta Cryst. B69 (2013) 249-259).
;
_refine_ls_abs_structure_Flack 0.15(3)
_refine_ls_extinction_method none
_refine_ls_goodness_of_fit_ref 1.020
_refine_ls_hydrogen_treatment constr
_refine_ls_matrix_type full
_refine_ls_number_parameters 551
_refine_ls_number_reflns 5063
_refine_ls_number_restraints 486
_refine_ls_restrained_S_all 0.998
_refine_ls_R_factor_all 0.1547
_refine_ls_R_factor_gt 0.0917
_refine_ls_shift/su_max 0.019
_refine_ls_shift/su_mean 0.001
_refine_ls_structure_factor_coef Fsqd
_refine_ls_weighting_details 'w=1/[\s^2^(Fo^2^)+(0.1626P)^2^] where P=(Fo^2^+2Fc^2^)/3'
_refine_ls_weighting_scheme calc
_refine_ls_wR_factor_gt 0.2248
_refine_ls_wR_factor_ref 0.2683
_reflns_Friedel_coverage 0.923
_reflns_Friedel_fraction_full 0.918
_reflns_Friedel_fraction_max 0.918
_reflns_number_gt 2853
_reflns_number_total 5063
_reflns_threshold_expression 'I > 2\s(I)'
_cod_data_source_file d3sc01235b2.cif
_cod_data_source_block a4pentanediamine
_cod_depositor_comments
;
The following automatic conversions were performed:

data item '_exptl_absorpt_correction_type' value 'Empirical' was
changed to 'empirical' in accordance with the
/home/data/users/saulius/crontab/automatic-downloads/rss-feeds/RSC/lib/dictionaries/cif_core.dic
dictionary named 'cif_core.dic' version 2.4.2 last updated on
2011-04-26.

Automatic conversion script
Id: cif_fix_values 8170 2020-07-09 18:12:32Z antanas 

 Adding full bibliography for 1569201--1569204.cif.
;
_cod_original_cell_volume 2458.2(6)
_cod_original_formula_sum 'C37 H32.50 N2 O17.75 S8'
_cod_database_code 1569202
_shelx_shelxl_version_number 2018/3
_shelx_space_group_comment
;
The symmetry employed for this shelxl refinement is uniquely defined
by the following loop, which should always be used as a source of
symmetry information in preference to the above space-group names.
They are only intended as comments.
;
_olex2_refinement_description
;
1. Fixed Uiso
 At 1.2 times of:
  All C(H) groups, All C(H,H) groups, All N(H,H) groups
 At 1.5 times of:
  All O(H) groups, All O(H,H) groups
2. Restrained distances
 N2-C5D
 1.47 with sigma of 0.02
 C2D-C1D
 1.53 with sigma of 0.02
 C3D-C2D
 1.53 with sigma of 0.02
 C5D-C4D
 1.53 with sigma of 0.02
 C2D-N1
 2.45 with sigma of 0.02
 C4D-N2
 2.45 with sigma of 0.02
 C4D-C2D
 2.5 with sigma of 0.02
 C3D-C1D
 2.5 with sigma of 0.02
 C5D-C3D
 2.5 with sigma of 0.02
 N1-C1D
 1.47 with sigma of 0.02
 C8B-C24A
 1.54 with sigma of 0.02
 C2B-C6A
 1.54 with sigma of 0.02
 C6B-C17A
 1.54 with sigma of 0.02
 C4B-C11A
 1.54 with sigma of 0.02
 C1B-C3A
 1.54 with sigma of 0.02
 C3D-C4D
 1.53 with sigma of 0.02
 C2B-C6A = C1B-C3A
 1.53 with sigma of 0.02
 C3B-C8A
 1.53 with sigma of 0.02
 C7B-C21A
 1.53 with sigma of 0.02
 O8B-C4B
 1.43 with sigma of 0.02
 O2B-C2B
 1.43 with sigma of 0.02
 O1B-C2B
 1.21 with sigma of 0.02
 O3B-C1B
 1.43 with sigma of 0.02
 O6B-C3B
 1.43 with sigma of 0.02
 O5B-C3B
 1.21 with sigma of 0.02
 O9B-C5B
 1.21 with sigma of 0.02
 O10B-C5B
 1.43 with sigma of 0.02
 O12B-C6B
 1.43 with sigma of 0.02
 O11B-C6B
 1.21 with sigma of 0.02
 O16B-C8B
 1.43 with sigma of 0.02
 O15B-C8B
 1.21 with sigma of 0.02
3. Restrained planarity
 N2, C5D, C4D, C3D, C2D, C1D, N1
 with sigma of 0.1
 C23A, C24A, C19A, C20A, C21A, C7B
 with sigma of 0.1
 C7B, C21A, C22A, C23A, C24A, C19A, C20A
 with sigma of 0.1
4. Rigid bond restraints
 C9A, C8A
 with sigma for 1-2 distances of 0.01 and sigma for 1-3 distances of 0.01
 C21A, C7B
 with sigma for 1-2 distances of 0.01 and sigma for 1-3 distances of 0.01
 O6B, O5B
 with sigma for 1-2 distances of 0.01 and sigma for 1-3 distances of 0.01
 O11B, O12B
 with sigma for 1-2 distances of 0.01 and sigma for 1-3 distances of 0.01
 C3B, C8A
 with sigma for 1-2 distances of 0.01 and sigma for 1-3 distances of 0.01
5. Uiso/Uaniso restraints and constraints
N1 \\sim C1D \\sim C2D \\sim C3D \\sim C4D \\sim C5D \\sim N2: within 1.7A with
sigma of 0.04 and sigma for terminal atoms of 0.08 within 1.7A
O8B \\sim C4B \\sim O7B: within 1.7A with sigma of 0.04 and sigma for terminal
atoms of 0.08 within 1.7A
O7B \\sim C4B \\sim O8B: within 1.7A with sigma of 0.04 and sigma for terminal
atoms of 0.08 within 1.7A
O1B \\sim C2B \\sim O2B: within 1.7A with sigma of 0.04 and sigma for terminal
atoms of 0.08 within 1.7A
O3B \\sim C1B \\sim O4B: within 1.7A with sigma of 0.04 and sigma for terminal
atoms of 0.08 within 1.7A
O6B \\sim C3B \\sim O5B: within 1.7A with sigma of 0.04 and sigma for terminal
atoms of 0.08 within 1.7A
O2B \\sim C2B \\sim O1B: within 1.7A with sigma of 0.04 and sigma for terminal
atoms of 0.08 within 1.7A
C6A \\sim C2B: within 1.7A with sigma of 0.04 and sigma for terminal atoms of
0.08 within 1.7A
C24A \\sim C8B: within 1.7A with sigma of 0.04 and sigma for terminal atoms of
0.08 within 1.7A
C17A \\sim C6B: within 1.7A with sigma of 0.04 and sigma for terminal atoms of
0.08 within 1.7A
C14A \\sim C5B: within 1.7A with sigma of 0.04 and sigma for terminal atoms of
0.08 within 1.7A
C8A \\sim C3B: within 1.7A with sigma of 0.04 and sigma for terminal atoms of
0.08 within 1.7A
C11A \\sim C4B: within 1.7A with sigma of 0.04 and sigma for terminal atoms of
0.08 within 1.7A
C8B \\sim O15B \\sim O16B: within 1.7A with sigma of 0.04 and sigma for
terminal atoms of 0.08 within 1.7A
Uanis(N2) \\sim Ueq, Uanis(C5D) \\sim Ueq, Uanis(C4D) \\sim Ueq, Uanis(C3D)
\\sim Ueq, Uanis(C2D) \\sim Ueq, Uanis(C1D) \\sim Ueq, Uanis(N1) \\sim Ueq:
with sigma of 0.1 and sigma for terminal atoms of 0.2
Uanis(O2S) \\sim Ueq: with sigma of 0.1 and sigma for terminal atoms of 0.2
Uanis(O1B) \\sim Ueq, Uanis(O7B) \\sim Ueq, Uanis(O4B) \\sim Ueq, Uanis(O3B)
\\sim Ueq: with sigma of 0.1 and sigma for terminal atoms of 0.2
6. Rigid body (RIGU) restrains
 N1, C1D, C2D, C3D, C4D, C5D, N2
 with sigma for 1-2 distances of 0.004 and sigma for 1-3 distances of 0.004
 C20A, C21A, C22A, C23A, C24A, C19A
 with sigma for 1-2 distances of 0.004 and sigma for 1-3 distances of 0.004
 C3A, C2A, C1A, C6A, C5A, C4A
 with sigma for 1-2 distances of 0.004 and sigma for 1-3 distances of 0.004
 N2, C5D, C4D, C3D, C2D, C1D, N1
 with sigma for 1-2 distances of 0.004 and sigma for 1-3 distances of 0.004
 C8A, C7A, C12A, C11A, C10A, C9A
 with sigma for 1-2 distances of 0.004 and sigma for 1-3 distances of 0.004
 O10B, C5B, O9B, C14A
 with sigma for 1-2 distances of 0.004 and sigma for 1-3 distances of 0.004
 O4B, O3B, C1B, C3A
 with sigma for 1-2 distances of 0.004 and sigma for 1-3 distances of 0.004
 O8B, C4B, O7B, C11A
 with sigma for 1-2 distances of 0.004 and sigma for 1-3 distances of 0.004
 C9A, C10A, C11A, C12A, C7A, C8A
 with sigma for 1-2 distances of 0.004 and sigma for 1-3 distances of 0.004
 C14A, C13A, C18A, C17A, C16A, C15A
 with sigma for 1-2 distances of 0.004 and sigma for 1-3 distances of 0.004
 C9A, C8A
 with sigma for 1-2 distances of 0.004 and sigma for 1-3 distances of 0.004
 C11A, C10A, C9A, C8A, C7A, C12A
 with sigma for 1-2 distances of 0.004 and sigma for 1-3 distances of 0.004
 C3D, C2D, C1D
 with sigma for 1-2 distances of 0.004 and sigma for 1-3 distances of 0.004
 C3D, C4D, C5D
 with sigma for 1-2 distances of 0.004 and sigma for 1-3 distances of 0.004
 C10A, C11A, C12A, C7A, C8A, C9A
 with sigma for 1-2 distances of 0.004 and sigma for 1-3 distances of 0.004
 C12A, C11A, C10A, C9A, C8A, C7A
 with sigma for 1-2 distances of 0.004 and sigma for 1-3 distances of 0.004
 O1S, O2S
 with sigma for 1-2 distances of 0.004 and sigma for 1-3 distances of 0.004
 C24A, C8B
 with sigma for 1-2 distances of 0.004 and sigma for 1-3 distances of 0.004
7. Others
 Fixed Sof: O2S(0.75) H2SA(0.75) H2SB(0.75)
8.a Free rotating group:
 O1S(H1SA,H1SB), O2S(H2SA,H2SB)
8.b Secondary CH2 refined with riding coordinates:
 C1D(H1DA,H1DB), C2D(H2DA,H2DB), C4D(H4DA,H4DB), C3D(H3DA,H3DB), C5D(H5DA,H5DB)
8.c Aromatic/amide H refined with riding coordinates:
 C22A(H22A), C19A(H19A), C10A(H10A), C7A(H7A), C16A(H16A), C13A(H13A),
 C4A(H4A), C1A(H1A)
8.d Fitted hexagon refined as free rotating group:
 C21A(C22A,C23A,C24A,C19A,C20A), C8A(C9A,C10A,C11A,C12A,C7A), C15A(C16A,C17A,
 C18A,C13A,C14A), C2A(C3A,C4A,C5A,C6A,C1A)
8.e X=CH2 refined with riding coordinates:
 N2(H2A,H2C), N1(H1B,H1C)
8.f Idealised tetrahedral OH refined as rotating group:
 O6B(H6B), O16B(H16B), O8B(H8B), O2B(H2B), O10B(H10B), O3B(H3B), O12B(H12B)
;
_smtbx_masks_void_probe_radius 1.2
_smtbx_masks_void_truncation_radius 1.2
_olex2_submission_special_instructions 'No special instructions were received'

loop_
_space_group_symop_operation_xyz
'x, y, z'
'x, -y, z+1/2'

loop_
_atom_site_label
_atom_site_type_symbol
_atom_site_fract_x
_atom_site_fract_y
_atom_site_fract_z
_atom_site_U_iso_or_equiv
_atom_site_adp_type
_atom_site_occupancy
_atom_site_site_symmetry_order
_atom_site_calc_flag
_atom_site_refinement_flags_posn
_atom_site_refinement_flags_adp
_atom_site_refinement_flags_occupancy
_atom_site_disorder_assembly
_atom_site_disorder_group
S3C S 0.9386(7) 0.1177(7) 0.8505(3) 0.076(2) Uani 1 1 d . . . . .
S4C S 0.8629(7) 0.0169(6) 0.7711(4) 0.077(2) Uani 1 1 d . . . . .
S2C S 0.8579(7) 0.6145(7) 0.7259(4) 0.084(2) Uani 1 1 d . . . . .
S8C S 0.2446(8) 0.6878(7) 0.8001(5) 0.094(3) Uani 1 1 d . . . . .
S5C S 0.2895(8) -0.0079(6) 0.8189(4) 0.086(2) Uani 1 1 d . . . . .
S7C S 0.2338(8) 0.5843(7) 0.8833(4) 0.096(3) Uani 1 1 d . . . . .
S1C S 0.8385(8) 0.7129(7) 0.8098(4) 0.091(3) Uani 1 1 d . . . . .
S6C S 0.1996(7) 0.0965(7) 0.7417(4) 0.084(2) Uani 1 1 d . . . . .
O9B O 0.546(2) 0.037(2) 0.6052(10) 0.105(7) Uani 1 1 d D . . . .
O6B O 0.8397(18) 0.4826(17) 0.6096(9) 0.079(5) Uani 1 1 d D U . . .
H6B H 0.865105 0.527813 0.640378 0.118 Uiso 1 1 calc R U . . .
O5B O 0.766(2) 0.3051(18) 0.6075(8) 0.089(6) Uani 1 1 d D U . . .
O7B O 0.951(2) 0.4279(18) 0.9702(9) 0.116(8) Uani 1 1 d . U . . .
O1S O 0.078(3) 0.627(2) 0.6047(9) 0.116(7) Uani 1 1 d G . . . .
H1SA H 0.137014 0.639287 0.581246 0.173 Uiso 1 1 d G U . . .
H1SB H 0.010940 0.638066 0.576119 0.173 Uiso 1 1 d G U . . .
O1B O 0.8040(19) 0.7624(18) 0.9477(10) 0.095(7) Uani 1 1 d D U . . .
O14B O 0.164(2) 0.403(2) 0.6286(10) 0.104(7) Uani 1 1 d . . . . .
C21A C 0.1821(12) 0.3253(14) 0.7412(5) 0.050(5) Uani 1 1 d DG U . . .
C22A C 0.1892(14) 0.4317(11) 0.7711(8) 0.060(6) Uani 1 1 d G . . . .
H22A H 0.170312 0.494787 0.743258 0.072 Uiso 1 1 calc R U . . .
C23A C 0.2243(16) 0.4436(10) 0.8425(8) 0.072(7) Uani 1 1 d G . . . .
C24A C 0.2525(15) 0.3493(13) 0.8840(6) 0.059(6) Uani 1 1 d DG U . . .
C19A C 0.2455(15) 0.2430(11) 0.8542(7) 0.056(6) Uani 1 1 d G . . . .
H19A H 0.264325 0.179825 0.881959 0.067 Uiso 1 1 calc R U . . .
C20A C 0.2103(14) 0.2310(11) 0.7827(7) 0.051(5) Uani 1 1 d G . . . .
O16B O 0.349(2) 0.270(2) 0.9907(11) 0.119(8) Uani 1 1 d D U . . .
H16B H 0.373193 0.280022 1.032320 0.178 Uiso 1 1 calc R U . . .
O8B O 1.018(3) 0.2467(19) 0.9595(10) 0.107(7) Uani 1 1 d D U . . .
H8B H 1.047267 0.213666 0.928466 0.161 Uiso 1 1 calc R U . . .
O2B O 0.657(3) 0.658(2) 0.9855(11) 0.136(9) Uani 1 1 d D U . . .
H2B H 0.691169 0.676691 1.024393 0.204 Uiso 1 1 calc R U . . .
C7B C 0.139(2) 0.320(3) 0.6633(12) 0.072(9) Uani 1 1 d D U . . .
O15B O 0.266(2) 0.4425(17) 0.9939(10) 0.101(7) Uani 1 1 d D U . . .
O10B O 0.733(2) -0.039(2) 0.6397(9) 0.102(7) Uani 1 1 d D . . . .
H10B H 0.763660 -0.002123 0.610724 0.153 Uiso 1 1 calc R U . . .
O13B O 0.093(2) 0.235(2) 0.6397(10) 0.103(7) Uani 1 1 d . . . . .
O4B O 0.272(2) 0.764(2) 0.6695(13) 0.128(8) Uani 1 1 d . U . . .
C8A C 0.8515(13) 0.3795(13) 0.7140(5) 0.051(6) Uani 1 1 d DG U . . .
C9A C 0.8685(14) 0.4733(10) 0.7570(8) 0.054(6) Uani 1 1 d G U . . .
C10A C 0.9051(15) 0.4602(10) 0.8282(7) 0.068(7) Uani 1 1 d G . . . .
H10A H 0.916461 0.522942 0.856954 0.081 Uiso 1 1 calc R U . . .
C11A C 0.9247(15) 0.3533(13) 0.8565(5) 0.047(5) Uani 1 1 d DG U . . .
C12A C 0.9077(16) 0.2595(10) 0.8135(7) 0.060(7) Uani 1 1 d G . . . .
C7A C 0.8711(15) 0.2726(11) 0.7423(7) 0.044(5) Uani 1 1 d G . . . .
H7A H 0.859704 0.209801 0.713502 0.053 Uiso 1 1 calc R U . . .
C3B C 0.820(2) 0.383(2) 0.6383(10) 0.059(7) Uani 1 1 d D U . . .
O11B O 0.607(2) 0.000(2) 0.9856(10) 0.117(9) Uani 1 1 d D . . . .
C15A C 0.7005(13) 0.0089(13) 0.7833(8) 0.058(6) Uani 1 1 d G . . . .
C16A C 0.6712(14) 0.0050(13) 0.8506(7) 0.063(6) Uani 1 1 d G . . . .
H16A H 0.735268 0.005583 0.888475 0.075 Uiso 1 1 calc R U . . .
C17A C 0.5463(15) 0.0002(13) 0.8612(6) 0.056(6) Uani 1 1 d DG U . . .
C18A C 0.4506(13) -0.0007(14) 0.8045(8) 0.071(7) Uani 1 1 d G . . . .
C13A C 0.4799(14) 0.0033(14) 0.7372(7) 0.053(6) Uani 1 1 d G . . . .
H13A H 0.415828 0.002705 0.699272 0.063 Uiso 1 1 calc R U . . .
C14A C 0.6048(16) 0.0081(14) 0.7266(7) 0.071(7) Uani 1 1 d G U . . .
C2B C 0.707(3) 0.715(3) 0.9376(11) 0.089(10) Uani 1 1 d D U . . .
C2A C 0.4124(14) 0.6967(14) 0.8025(9) 0.074(7) Uani 1 1 d G . . . .
C3A C 0.4645(17) 0.7066(16) 0.7415(7) 0.075(7) Uani 1 1 d DG . . . .
C4A C 0.5942(18) 0.7142(15) 0.7444(8) 0.082(7) Uani 1 1 d G . . . .
H4A H 0.629041 0.720843 0.703514 0.098 Uiso 1 1 calc R U . . .
C5A C 0.6719(14) 0.7118(14) 0.8083(9) 0.071(7) Uani 1 1 d G . . . .
C6A C 0.6198(17) 0.7018(15) 0.8694(7) 0.077(7) Uani 1 1 d DG U . . .
C1A C 0.4901(17) 0.6943(14) 0.8665(7) 0.078(7) Uani 1 1 d G . . . .
H1A H 0.455267 0.687617 0.907338 0.093 Uiso 1 1 calc R U . . .
C5B C 0.625(2) 0.009(3) 0.6514(14) 0.088(8) Uani 1 1 d D U . . .
O3B O 0.431(2) 0.709(3) 0.6182(11) 0.153(11) Uani 1 1 d D U . . .
H3B H 0.507111 0.702271 0.629542 0.230 Uiso 1 1 calc R U . . .
C6B C 0.527(3) -0.017(3) 0.9377(12) 0.086(9) Uani 1 1 d D U . . .
O12B O 0.419(3) -0.071(3) 0.9418(12) 0.147(11) Uani 1 1 d D . . . .
H12B H 0.362265 -0.044254 0.914020 0.221 Uiso 1 1 calc R U . . .
C8B C 0.289(3) 0.367(2) 0.9626(12) 0.088(10) Uani 1 1 d D U . . .
C4B C 0.967(2) 0.346(2) 0.9346(11) 0.066(6) Uani 1 1 d D U . . .
C1D C 0.486(3) 0.317(2) 0.6732(15) 0.126(10) Uani 1 1 d D U . . .
H1DA H 0.557642 0.275544 0.661430 0.151 Uiso 1 1 calc R U . . .
H1DB H 0.424813 0.263332 0.684830 0.151 Uiso 1 1 calc R U . . .
C1B C 0.377(3) 0.738(3) 0.6757(12) 0.109(10) Uani 1 1 d D U . . .
C2D C 0.529(3) 0.391(2) 0.7361(14) 0.119(9) Uani 1 1 d D U . . .
H2DA H 0.463082 0.444319 0.741995 0.143 Uiso 1 1 calc R U . . .
H2DB H 0.603079 0.433027 0.728626 0.143 Uiso 1 1 calc R U . . .
N2 N 0.690(2) 0.373(3) 0.9945(15) 0.173(13) Uani 1 1 d D U . . .
H2A H 0.688208 0.445035 0.994383 0.208 Uiso 1 1 calc R U . . .
H2C H 0.716051 0.337144 1.032390 0.208 Uiso 1 1 calc R U . . .
N1 N 0.429(3) 0.384(3) 0.6117(14) 0.146(10) Uani 1 1 d D U . . .
H1B H 0.424038 0.455797 0.614718 0.175 Uiso 1 1 calc R U . . .
H1C H 0.401780 0.350698 0.573102 0.175 Uiso 1 1 calc R U . . .
C4D C 0.605(2) 0.387(2) 0.8673(14) 0.145(11) Uani 1 1 d D U . . .
H4DA H 0.537884 0.434929 0.878046 0.174 Uiso 1 1 calc R U . . .
H4DB H 0.674732 0.434431 0.858946 0.174 Uiso 1 1 calc R U . . .
C3D C 0.559(3) 0.319(2) 0.8022(14) 0.119(9) Uani 1 1 d D U . . .
H3DA H 0.484540 0.277583 0.809263 0.143 Uiso 1 1 calc R U . . .
H3DB H 0.623529 0.264397 0.795147 0.143 Uiso 1 1 calc R U . . .
C5D C 0.648(3) 0.310(2) 0.9293(15) 0.151(13) Uani 1 1 d D U . . .
H5DA H 0.579413 0.260515 0.936252 0.181 Uiso 1 1 calc R U . . .
H5DB H 0.717053 0.263328 0.918685 0.181 Uiso 1 1 calc R U . . .
O2S O 0.582(3) 0.563(3) 0.589(3) 0.150(14) Uani 0.75 1 d G U P . .
H2SA H 0.610161 0.516781 0.561645 0.225 Uiso 0.75 1 d G U P . .
H2SB H 0.539188 0.522198 0.612937 0.225 Uiso 0.75 1 d G U P . .

loop_
_atom_site_aniso_label
_atom_site_aniso_U_11
_atom_site_aniso_U_22
_atom_site_aniso_U_33
_atom_site_aniso_U_23
_atom_site_aniso_U_13
_atom_site_aniso_U_12
S3C 0.077(5) 0.097(6) 0.051(4) 0.013(4) -0.004(3) 0.008(4)
S4C 0.083(5) 0.082(5) 0.067(5) -0.006(4) 0.020(4) 0.006(4)
S2C 0.092(6) 0.092(6) 0.063(5) 0.016(4) -0.001(4) -0.022(5)
S8C 0.093(6) 0.081(6) 0.102(6) -0.003(5) -0.009(5) 0.006(5)
S5C 0.108(6) 0.076(5) 0.077(5) 0.007(4) 0.024(4) -0.016(5)
S7C 0.112(7) 0.093(6) 0.083(5) -0.019(5) 0.014(4) 0.011(5)
S1C 0.090(6) 0.092(6) 0.083(5) 0.003(5) -0.019(4) -0.012(5)
S6C 0.088(6) 0.097(6) 0.066(5) -0.015(4) 0.008(4) -0.013(5)
O9B 0.115(15) 0.14(2) 0.056(11) -0.011(12) 0.012(10) 0.011(14)
O6B 0.080(13) 0.087(15) 0.060(11) 0.007(10) -0.018(10) 0.007(11)
O5B 0.127(17) 0.098(16) 0.038(11) -0.014(10) -0.007(11) -0.032(13)
O7B 0.22(2) 0.083(13) 0.048(11) -0.017(9) 0.025(13) -0.047(14)
O1S 0.141(19) 0.15(2) 0.056(12) -0.031(13) 0.009(12) -0.010(19)
O1B 0.076(13) 0.115(17) 0.076(14) -0.038(12) -0.052(11) 0.016(12)
O14B 0.104(16) 0.15(2) 0.044(11) 0.016(13) -0.026(10) 0.029(15)
C21A 0.033(13) 0.069(12) 0.050(10) -0.011(8) 0.010(10) -0.012(11)
C22A 0.036(13) 0.069(12) 0.069(11) -0.009(11) -0.009(11) -0.009(12)
C23A 0.067(17) 0.070(14) 0.072(12) -0.021(11) -0.013(12) -0.002(13)
C24A 0.044(14) 0.071(13) 0.058(11) -0.017(9) -0.002(11) -0.010(12)
C19A 0.057(16) 0.070(13) 0.041(10) -0.010(10) 0.003(11) -0.010(13)
C20A 0.031(13) 0.078(13) 0.042(10) -0.015(9) 0.001(10) 0.004(12)
O16B 0.126(19) 0.15(2) 0.065(14) -0.023(15) -0.030(13) 0.033(16)
O8B 0.15(2) 0.118(16) 0.049(12) -0.005(11) -0.006(13) 0.008(14)
O2B 0.16(2) 0.17(2) 0.061(14) -0.033(16) -0.035(15) -0.038(19)
C7B 0.09(2) 0.08(2) 0.049(13) -0.016(19) 0.024(15) 0.003(19)
O15B 0.149(18) 0.077(15) 0.070(13) -0.050(11) -0.013(12) 0.005(13)
O10B 0.110(14) 0.14(2) 0.047(12) -0.005(11) -0.007(9) 0.012(14)
O13B 0.113(18) 0.14(2) 0.051(13) -0.021(13) -0.005(12) 0.009(16)
O4B 0.089(14) 0.122(19) 0.15(2) 0.059(15) -0.042(13) -0.015(14)
C8A 0.053(14) 0.062(11) 0.042(10) 0.019(8) 0.022(11) -0.026(11)
C9A 0.038(13) 0.068(13) 0.059(11) 0.008(9) 0.014(11) -0.015(12)
C10A 0.076(17) 0.061(12) 0.062(11) 0.002(10) -0.002(12) -0.013(13)
C11A 0.039(13) 0.057(11) 0.046(9) -0.010(7) 0.012(10) -0.008(11)
C12A 0.085(18) 0.052(12) 0.044(9) -0.002(9) 0.012(11) -0.021(12)
C7A 0.034(12) 0.054(11) 0.046(9) 0.001(9) 0.011(10) -0.006(11)
C3B 0.055(16) 0.063(19) 0.058(12) 0.008(16) 0.002(13) -0.021(14)
O11B 0.113(17) 0.20(3) 0.033(11) -0.007(14) -0.005(11) 0.001(17)
C15A 0.093(14) 0.017(12) 0.063(11) -0.013(11) 0.005(9) 0.009(12)
C16A 0.082(12) 0.048(16) 0.055(11) -0.005(12) -0.002(11) 0.003(13)
C17A 0.087(12) 0.030(13) 0.048(11) 0.005(12) 0.000(9) -0.002(13)
C18A 0.081(14) 0.079(19) 0.050(10) 0.012(14) 0.001(9) 0.005(16)
C13A 0.081(12) 0.029(14) 0.044(10) 0.000(11) -0.006(10) -0.013(12)
C14A 0.093(12) 0.063(17) 0.057(9) -0.016(13) 0.009(9) -0.014(14)
C2B 0.14(3) 0.10(2) 0.020(14) 0.009(16) -0.025(18) 0.05(2)
C2A 0.111(17) 0.047(16) 0.056(11) 0.001(12) -0.016(10) 0.011(14)
C3A 0.105(13) 0.054(17) 0.057(10) -0.002(13) -0.015(11) -0.005(15)
C4A 0.110(14) 0.056(18) 0.070(13) -0.004(15) -0.019(12) 0.004(16)
C5A 0.100(16) 0.030(14) 0.073(13) -0.011(13) -0.016(10) 0.001(13)
C6A 0.093(14) 0.064(18) 0.067(13) -0.008(14) -0.015(12) 0.024(15)
C1A 0.097(14) 0.062(18) 0.064(12) -0.022(14) -0.019(11) 0.011(15)
C5B 0.091(16) 0.12(2) 0.051(12) -0.024(15) 0.003(11) -0.014(15)
O3B 0.127(19) 0.26(3) 0.060(12) 0.002(17) -0.042(12) 0.00(2)
C6B 0.10(2) 0.09(2) 0.07(2) 0.001(18) 0.04(2) 0.00(2)
O12B 0.18(3) 0.21(3) 0.063(16) 0.011(16) 0.055(16) -0.05(2)
C8B 0.08(2) 0.12(3) 0.061(14) -0.003(18) -0.009(14) -0.05(2)
C4B 0.065(16) 0.089(15) 0.042(11) -0.012(10) 0.002(11) -0.027(13)
C1D 0.11(2) 0.07(2) 0.22(2) 0.006(17) 0.08(2) 0.005(18)
C1B 0.088(16) 0.14(3) 0.085(15) 0.002(19) -0.036(13) -0.029(18)
C2D 0.086(19) 0.05(2) 0.23(2) 0.008(16) 0.054(19) 0.034(16)
N2 0.09(2) 0.17(3) 0.26(3) -0.11(2) 0.00(2) -0.01(2)
N1 0.13(3) 0.09(2) 0.23(2) -0.02(2) 0.05(2) 0.015(19)
C4D 0.12(3) 0.08(2) 0.24(2) -0.028(18) 0.04(2) 0.06(2)
C3D 0.077(18) 0.08(2) 0.21(2) 0.003(17) 0.051(17) 0.040(19)
C5D 0.14(3) 0.06(2) 0.23(2) -0.065(17) -0.04(2) 0.04(2)
O2S 0.07(2) 0.12(2) 0.23(4) 0.04(3) -0.08(2) 0.005(19)

loop_
_atom_type_symbol
_atom_type_description
_atom_type_scat_dispersion_real
_atom_type_scat_dispersion_imag
_atom_type_scat_source
C C 0.0190 0.0100 'International Tables Vol C Tables 4.2.6.8 and 6.1.1.4'
H H 0.0000 0.0000 'International Tables Vol C Tables 4.2.6.8 and 6.1.1.4'
N N 0.0311 0.0180 'International Tables Vol C Tables 4.2.6.8 and 6.1.1.4'
O O 0.0520 0.0340 'International Tables Vol C Tables 4.2.6.8 and 6.1.1.4'
S S 0.3360 0.5650 'International Tables Vol C Tables 4.2.6.8 and 6.1.1.4'

loop_
_geom_angle_atom_site_label_1
_geom_angle_atom_site_label_2
_geom_angle_atom_site_label_3
_geom_angle
_geom_angle_site_symmetry_1
_geom_angle_site_symmetry_3
_geom_angle_publ_flag
C12A S3C S4C 102.5(6) . . ?
C15A S4C S3C 102.6(6) . . ?
C9A S2C S1C 106.2(6) . . ?
C2A S8C S7C 100.9(7) . . ?
C18A S5C S6C 102.4(6) . . ?
C23A S7C S8C 102.3(7) . . ?
C5A S1C S2C 101.8(7) . . ?
C20A S6C S5C 102.9(6) . . ?
C3B O6B H6B 109.5 . . ?
H1SA O1S H1SB 104.5 . . ?
C22A C21A C20A 120.0 . . ?
C22A C21A C7B 116.3(18) . . ?
C20A C21A C7B 123.6(18) . . ?
C21A C22A H22A 120.0 . . ?
C21A C22A C23A 120.0 . . ?
C23A C22A H22A 120.0 . . ?
C22A C23A S7C 120.7(9) . . ?
C24A C23A S7C 119.3(9) . . ?
C24A C23A C22A 120.0 . . ?
C23A C24A C19A 120.0 . . ?
C23A C24A C8B 118.0(15) . . ?
C19A C24A C8B 122.0(15) . . ?
C24A C19A H19A 120.0 . . ?
C20A C19A C24A 120.0 . . ?
C20A C19A H19A 120.0 . . ?
C21A C20A S6C 118.1(9) . . ?
C19A C20A S6C 121.9(9) . . ?
C19A C20A C21A 120.0 . . ?
C8B O16B H16B 109.5 . . ?
C4B O8B H8B 109.5 . . ?
C2B O2B H2B 109.5 . . ?
O14B C7B C21A 117(3) . . ?
O13B C7B O14B 125(2) . . ?
O13B C7B C21A 118(3) . . ?
C5B O10B H10B 109.5 . . ?
C9A C8A C7A 120.0 . . ?
C9A C8A C3B 124.8(14) . . ?
C7A C8A C3B 115.1(14) . . ?
C8A C9A S2C 123.9(9) . . ?
C10A C9A S2C 115.9(9) . . ?
C10A C9A C8A 120.0 . . ?
C9A C10A H10A 120.0 . . ?
C9A C10A C11A 120.0 . . ?
C11A C10A H10A 120.0 . . ?
C10A C11A C12A 120.0 . . ?
C10A C11A C4B 116.6(14) . . ?
C12A C11A C4B 123.4(14) . . ?
C11A C12A S3C 120.1(9) . . ?
C7A C12A S3C 119.9(9) . . ?
C7A C12A C11A 120.0 . . ?
C8A C7A H7A 120.0 . . ?
C12A C7A C8A 120.0 . . ?
C12A C7A H7A 120.0 . . ?
O6B C3B C8A 114.8(19) . . ?
O5B C3B O6B 125(2) . . ?
O5B C3B C8A 120(2) . . ?
C16A C15A S4C 119.1(9) . . ?
C16A C15A C14A 120.0 . . ?
C14A C15A S4C 120.9(9) . . ?
C15A C16A H16A 120.0 . . ?
C15A C16A C17A 120.0 . . ?
C17A C16A H16A 120.0 . . ?
C16A C17A C18A 120.0 . . ?
C16A C17A C6B 114.9(14) . . ?
C18A C17A C6B 124.8(14) . . ?
C17A C18A S5C 119.6(8) . . ?
C13A C18A S5C 120.4(8) . . ?
C13A C18A C17A 120.0 . . ?
C18A C13A H13A 120.0 . . ?
C18A C13A C14A 120.0 . . ?
C14A C13A H13A 120.0 . . ?
C15A C14A C5B 124.8(14) . . ?
C13A C14A C15A 120.0 . . ?
C13A C14A C5B 115.2(14) . . ?
O1B C2B O2B 125(2) . . ?
O1B C2B C6A 128(2) . . ?
O2B C2B C6A 107(2) . . ?
C3A C2A S8C 120.8(10) . . ?
C3A C2A C1A 120.0 . . ?
C1A C2A S8C 119.2(10) . . ?
C2A C3A C1B 117.5(17) . . ?
C4A C3A C2A 120.0 . . ?
C4A C3A C1B 120.7(17) . . ?
C3A C4A H4A 120.0 . . ?
C5A C4A C3A 120.0 . . ?
C5A C4A H4A 120.0 . . ?
C4A C5A S1C 118.7(10) . . ?
C4A C5A C6A 120.0 . . ?
C6A C5A S1C 121.2(10) . . ?
C5A C6A C2B 117.5(16) . . ?
C1A C6A C2B 122.0(16) . . ?
C1A C6A C5A 120.0 . . ?
C2A C1A H1A 120.0 . . ?
C6A C1A C2A 120.0 . . ?
C6A C1A H1A 120.0 . . ?
O9B C5B O10B 122(3) . . ?
O9B C5B C14A 123(2) . . ?
O10B C5B C14A 114(2) . . ?
C1B O3B H3B 109.5 . . ?
O11B C6B C17A 123(2) . . ?
O11B C6B O12B 124(2) . . ?
O12B C6B C17A 111(2) . . ?
C6B O12B H12B 109.5 . . ?
O16B C8B C24A 108(2) . . ?
O15B C8B C24A 127(3) . . ?
O15B C8B O16B 125(2) . . ?
O7B C4B O8B 125(2) . . ?
O7B C4B C11A 119(2) . . ?
O8B C4B C11A 116(2) . . ?
H1DA C1D H1DB 107.9 . . ?
C2D C1D H1DA 109.2 . . ?
C2D C1D H1DB 109.2 . . ?
N1 C1D H1DA 109.2 . . ?
N1 C1D H1DB 109.2 . . ?
N1 C1D C2D 112(2) . . ?
O4B C1B C3A 129(3) . . ?
O4B C1B O3B 120(3) . . ?
O3B C1B C3A 110(2) . . ?
C1D C2D H2DA 109.6 . . ?
C1D C2D H2DB 109.6 . . ?
C1D C2D C3D 110.4(19) . . ?
H2DA C2D H2DB 108.1 . . ?
C3D C2D H2DA 109.6 . . ?
C3D C2D H2DB 109.6 . . ?
H2A N2 H2C 120.0 . . ?
C5D N2 H2A 120.0 . . ?
C5D N2 H2C 120.0 . . ?
C1D N1 H1B 120.0 . . ?
C1D N1 H1C 120.0 . . ?
H1B N1 H1C 120.0 . . ?
H4DA C4D H4DB 108.0 . . ?
C3D C4D H4DA 109.5 . . ?
C3D C4D H4DB 109.5 . . ?
C3D C4D C5D 111(2) . . ?
C5D C4D H4DA 109.5 . . ?
C5D C4D H4DB 109.4 . . ?
C2D C3D H3DA 108.9 . . ?
C2D C3D H3DB 108.9 . . ?
C4D C3D C2D 113.5(18) . . ?
C4D C3D H3DA 108.9 . . ?
C4D C3D H3DB 108.9 . . ?
H3DA C3D H3DB 107.7 . . ?
N2 C5D C4D 113(2) . . ?
N2 C5D H5DA 109.0 . . ?
N2 C5D H5DB 109.0 . . ?
C4D C5D H5DA 109.0 . . ?
C4D C5D H5DB 109.0 . . ?
H5DA C5D H5DB 107.8 . . ?
H2SA O2S H2SB 104.5 . . ?

loop_
_geom_bond_atom_site_label_1
_geom_bond_atom_site_label_2
_geom_bond_distance
_geom_bond_site_symmetry_2
_geom_bond_publ_flag
S3C S4C 2.027(10) . ?
S3C C12A 1.846(13) . ?
S4C C15A 1.799(15) . ?
S2C S1C 2.042(11) . ?
S2C C9A 1.784(14) . ?
S8C S7C 2.049(12) . ?
S8C C2A 1.801(17) . ?
S5C S6C 2.073(11) . ?
S5C C18A 1.797(15) . ?
S7C C23A 1.849(14) . ?
S1C C5A 1.787(18) . ?
S6C C20A 1.785(14) . ?
O9B C5B 1.19(2) . ?
O6B H6B 0.8200 . ?
O6B C3B 1.34(2) . ?
O5B C3B 1.21(2) . ?
O7B C4B 1.22(3) . ?
O1S H1SA 0.8502 . ?
O1S H1SB 0.8497 . ?
O1B C2B 1.17(2) . ?
O14B C7B 1.25(3) . ?
C21A C22A 1.3900 . ?
C21A C20A 1.3900 . ?
C21A C7B 1.52(2) . ?
C22A H22A 0.9300 . ?
C22A C23A 1.3900 . ?
C23A C24A 1.3900 . ?
C24A C19A 1.3900 . ?
C24A C8B 1.53(2) . ?
C19A H19A 0.9300 . ?
C19A C20A 1.3900 . ?
O16B H16B 0.8200 . ?
O16B C8B 1.39(2) . ?
O8B H8B 0.8200 . ?
O8B C4B 1.37(2) . ?
O2B H2B 0.8200 . ?
O2B C2B 1.33(2) . ?
C7B O13B 1.19(3) . ?
O15B C8B 1.14(2) . ?
O10B H10B 0.8200 . ?
O10B C5B 1.35(2) . ?
O4B C1B 1.16(3) . ?
C8A C9A 1.3900 . ?
C8A C7A 1.3900 . ?
C8A C3B 1.46(2) . ?
C9A C10A 1.3900 . ?
C10A H10A 0.9300 . ?
C10A C11A 1.3900 . ?
C11A C12A 1.3900 . ?
C11A C4B 1.52(2) . ?
C12A C7A 1.3900 . ?
C7A H7A 0.9300 . ?
O11B C6B 1.19(2) . ?
C15A C16A 1.3900 . ?
C15A C14A 1.3900 . ?
C16A H16A 0.9300 . ?
C16A C17A 1.3900 . ?
C17A C18A 1.3900 . ?
C17A C6B 1.54(2) . ?
C18A C13A 1.3900 . ?
C13A H13A 0.9300 . ?
C13A C14A 1.3900 . ?
C14A C5B 1.51(3) . ?
C2B C6A 1.513(18) . ?
C2A C3A 1.3900 . ?
C2A C1A 1.3900 . ?
C3A C4A 1.3900 . ?
C3A C1B 1.517(19) . ?
C4A H4A 0.9300 . ?
C4A C5A 1.3900 . ?
C5A C6A 1.3900 . ?
C6A C1A 1.3900 . ?
C1A H1A 0.9300 . ?
O3B H3B 0.8200 . ?
O3B C1B 1.38(3) . ?
C6B O12B 1.34(2) . ?
O12B H12B 0.8200 . ?
C1D H1DA 0.9700 . ?
C1D H1DB 0.9700 . ?
C1D C2D 1.52(2) . ?
C1D N1 1.49(2) . ?
C2D H2DA 0.9700 . ?
C2D H2DB 0.9700 . ?
C2D C3D 1.54(2) . ?
N2 H2A 0.8600 . ?
N2 H2C 0.8600 . ?
N2 C5D 1.48(2) . ?
N1 H1B 0.8600 . ?
N1 H1C 0.8600 . ?
C4D H4DA 0.9700 . ?
C4D H4DB 0.9700 . ?
C4D C3D 1.52(2) . ?
C4D C5D 1.53(2) . ?
C3D H3DA 0.9700 . ?
C3D H3DB 0.9700 . ?
C5D H5DA 0.9700 . ?
C5D H5DB 0.9700 . ?
O2S H2SA 0.8500 . ?
O2S H2SB 0.8499 . ?

loop_
_geom_torsion_atom_site_label_1
_geom_torsion_atom_site_label_2
_geom_torsion_atom_site_label_3
_geom_torsion_atom_site_label_4
_geom_torsion
_geom_torsion_site_symmetry_1
_geom_torsion_site_symmetry_2
_geom_torsion_site_symmetry_3
_geom_torsion_site_symmetry_4
_geom_torsion_publ_flag
S3C S4C C15A C16A -37.1(10) . . . . ?
S3C S4C C15A C14A 142.1(8) . . . . ?
S3C C12A C7A C8A -178.0(12) . . . . ?
S4C S3C C12A C11A 168.0(8) . . . . ?
S4C S3C C12A C7A -14.0(9) . . . . ?
S4C C15A C16A C17A 179.2(12) . . . . ?
S4C C15A C14A C13A -179.2(12) . . . . ?
S4C C15A C14A C5B 3(2) . . . . ?
S2C S1C C5A C4A -37.5(11) . . . . ?
S2C S1C C5A C6A 138.6(9) . . . . ?
S2C C9A C10A C11A -175.4(11) . . . . ?
S8C S7C C23A C22A -18.9(10) . . . . ?
S8C S7C C23A C24A 161.2(7) . . . . ?
S8C C2A C3A C4A 179.5(13) . . . . ?
S8C C2A C3A C1B 15(2) . . . . ?
S8C C2A C1A C6A -179.5(13) . . . . ?
S5C S6C C20A C21A 167.0(7) . . . . ?
S5C S6C C20A C19A -13.1(9) . . . . ?
S5C C18A C13A C14A -179.6(13) . . . . ?
S7C S8C C2A C3A 146.7(9) . . . . ?
S7C S8C C2A C1A -33.8(11) . . . . ?
S7C C23A C24A C19A 179.8(12) . . . . ?
S7C C23A C24A C8B 0.7(16) . . . . ?
S1C S2C C9A C8A 163.5(8) . . . . ?
S1C S2C C9A C10A -21.3(9) . . . . ?
S1C C5A C6A C2B 12.0(19) . . . . ?
S1C C5A C6A C1A -176.0(13) . . . . ?
S6C S5C C18A C17A 142.4(8) . . . . ?
S6C S5C C18A C13A -38.1(10) . . . . ?
O1B C2B C6A C5A 23(4) . . . . ?
O1B C2B C6A C1A -149(3) . . . . ?
C21A C22A C23A S7C -179.8(12) . . . . ?
C21A C22A C23A C24A 0.0 . . . . ?
C22A C21A C20A S6C 179.9(11) . . . . ?
C22A C21A C20A C19A 0.0 . . . . ?
C22A C21A C7B O14B 30(2) . . . . ?
C22A C21A C7B O13B -156(2) . . . . ?
C22A C23A C24A C19A 0.0 . . . . ?
C22A C23A C24A C8B -179.1(17) . . . . ?
C23A C24A C19A C20A 0.0 . . . . ?
C23A C24A C8B O16B -162.1(18) . . . . ?
C23A C24A C8B O15B 22(4) . . . . ?
C24A C19A C20A S6C -179.9(11) . . . . ?
C24A C19A C20A C21A 0.0 . . . . ?
C19A C24A C8B O16B 19(3) . . . . ?
C19A C24A C8B O15B -157(3) . . . . ?
C20A C21A C22A C23A 0.0 . . . . ?
C20A C21A C7B O14B -152(2) . . . . ?
C20A C21A C7B O13B 22(3) . . . . ?
O2B C2B C6A C5A -154(2) . . . . ?
O2B C2B C6A C1A 34(3) . . . . ?
C7B C21A C22A C23A 178.0(10) . . . . ?
C7B C21A C20A S6C 2.1(14) . . . . ?
C7B C21A C20A C19A -177.9(10) . . . . ?
C8A C9A C10A C11A 0.0 . . . . ?
C9A C8A C7A C12A 0.0 . . . . ?
C9A C8A C3B O6B 16(3) . . . . ?
C9A C8A C3B O5B -154(2) . . . . ?
C9A C10A C11A C12A 0.0 . . . . ?
C9A C10A C11A C4B 178.8(15) . . . . ?
C10A C11A C12A S3C 178.0(12) . . . . ?
C10A C11A C12A C7A 0.0 . . . . ?
C10A C11A C4B O7B 18(3) . . . . ?
C10A C11A C4B O8B -163.1(19) . . . . ?
C11A C12A C7A C8A 0.0 . . . . ?
C12A C11A C4B O7B -162.8(19) . . . . ?
C12A C11A C4B O8B 16(3) . . . . ?
C7A C8A C9A S2C 175.0(12) . . . . ?
C7A C8A C9A C10A 0.0 . . . . ?
C7A C8A C3B O6B -160.1(17) . . . . ?
C7A C8A C3B O5B 29(3) . . . . ?
C3B C8A C9A S2C -1.3(17) . . . . ?
C3B C8A C9A C10A -176.3(16) . . . . ?
C3B C8A C7A C12A 176.6(14) . . . . ?
C15A C16A C17A C18A 0.0 . . . . ?
C15A C16A C17A C6B 173.7(18) . . . . ?
C15A C14A C5B O9B -160(3) . . . . ?
C15A C14A C5B O10B 29(3) . . . . ?
C16A C15A C14A C13A 0.0 . . . . ?
C16A C15A C14A C5B -178(2) . . . . ?
C16A C17A C18A S5C 179.6(12) . . . . ?
C16A C17A C18A C13A 0.0 . . . . ?
C16A C17A C6B O11B 18(4) . . . . ?
C16A C17A C6B O12B -151(2) . . . . ?
C17A C18A C13A C14A 0.0 . . . . ?
C18A C17A C6B O11B -169(3) . . . . ?
C18A C17A C6B O12B 23(3) . . . . ?
C18A C13A C14A C15A 0.0 . . . . ?
C18A C13A C14A C5B 178.4(19) . . . . ?
C13A C14A C5B O9B 22(4) . . . . ?
C13A C14A C5B O10B -150(2) . . . . ?
C14A C15A C16A C17A 0.0 . . . . ?
C2B C6A C1A C2A 172(2) . . . . ?
C2A C3A C4A C5A 0.0 . . . . ?
C2A C3A C1B O4B 6(5) . . . . ?
C2A C3A C1B O3B -160(2) . . . . ?
C3A C2A C1A C6A 0.0 . . . . ?
C3A C4A C5A S1C 176.1(13) . . . . ?
C3A C4A C5A C6A 0.0 . . . . ?
C4A C3A C1B O4B -158(3) . . . . ?
C4A C3A C1B O3B 35(4) . . . . ?
C4A C5A C6A C2B -171.9(19) . . . . ?
C4A C5A C6A C1A 0.0 . . . . ?
C5A C6A C1A C2A 0.0 . . . . ?
C1A C2A C3A C4A 0.0 . . . . ?
C1A C2A C3A C1B -165(2) . . . . ?
C6B C17A C18A S5C 6.5(19) . . . . ?
C6B C17A C18A C13A -173.0(19) . . . . ?
C8B C24A C19A C20A 179.0(17) . . . . ?
C4B C11A C12A S3C -0.7(16) . . . . ?
C4B C11A C12A C7A -178.8(15) . . . . ?
C1D C2D C3D C4D 179(2) . . . . ?
C1B C3A C4A C5A 164(2) . . . . ?
N1 C1D C2D C3D 167(2) . . . . ?
C3D C4D C5D N2 -178.2(17) . . . . ?
C5D C4D C3D C2D -173(2) . . . . ?

loop_
_smtbx_masks_void_nr
_smtbx_masks_void_average_x
_smtbx_masks_void_average_y
_smtbx_masks_void_average_z
_smtbx_masks_void_volume
_smtbx_masks_void_count_electrons
_smtbx_masks_void_content
1 0.077 -0.028 0.036 186.3 60.4 ?
2 0.077 0.028 0.536 186.3 60.4 ?
